data_2004185
loop_
_publ_author_name
'Reddy, D. S.'
'Panneerselvam, K.'
'Desiraju, G. R.'
'Carrell, H. L.'
'Carrell, C. J.'

_publ_section_title
;
 1,3,5-Tricyanobenzene
;
_journal_issue 11
_journal_name_full 'Acta Crystallographica Section C'
_journal_page_first 2352
_journal_page_last 2354
_journal_paper_doi 10.1107/S0108270195004483
_journal_volume 51
_journal_year 1995
_chemical_formula_sum 'C9 H3 N3'
_chemical_formula_weight 153.14
_chemical_melting_point 253
_chemical_name_common sym-Tricyanobenzene
_chemical_name_systematic 1,3,5-Tricyanobenzene
_space_group_IT_number 4
_symmetry_cell_setting monoclinic
_symmetry_space_group_name_Hall 'P 2yb'
_symmetry_space_group_name_H-M 'P 1 21 1'
_audit_creation_method SHELXL
_cell_angle_alpha 90.00
_cell_angle_beta 95.50(2)
_cell_angle_gamma 90.00
_cell_formula_units_Z 2
_cell_length_a 13.719(2)
_cell_length_b 7.7260(10)
_cell_length_c 3.8750(10)
_cell_measurement_reflns_used 25
_cell_measurement_temperature 293(2)
_cell_measurement_theta_max 20
_cell_measurement_theta_min 10
_cell_volume 408.83(13)
_computing_cell_refinement 'CAD-4 Software'
_computing_data_collection 'CAD-4 Software (Enraf-Nonius, 1989)'
_computing_molecular_graphics 'ORTEPII (Johnson, 1976)'
_computing_publication_material SHELXL93
_computing_structure_refinement 'SHELXL93 (Sheldrick, 1993)'
_computing_structure_solution 'SHELXS86 (Sheldrick, 1990)'
_diffrn_ambient_temperature 293(2)
_diffrn_measurement_device 'Enraf-Nonius CAD-4 software'
_diffrn_measurement_method w/2\q
_diffrn_radiation_monochromator graphite
_diffrn_radiation_source 'fine-focus sealed tube'
_diffrn_radiation_type MoK\a
_diffrn_radiation_wavelength 0.71070
_diffrn_reflns_av_R_equivalents 0.0000
_diffrn_reflns_av_sigmaI/netI 0.0718
_diffrn_reflns_limit_h_max 20
_diffrn_reflns_limit_h_min 0
_diffrn_reflns_limit_k_max 11
_diffrn_reflns_limit_k_min 0
_diffrn_reflns_limit_l_max 5
_diffrn_reflns_limit_l_min -5
_diffrn_reflns_number 1416
_diffrn_reflns_theta_max 32.0
_diffrn_reflns_theta_min 3.98
_diffrn_standards_decay_% 'no significant decay in crystal quality'
_exptl_absorpt_coefficient_mu 0.080
_exptl_absorpt_correction_type none
_exptl_crystal_colour colourless
_exptl_crystal_density_diffrn 1.244
_exptl_crystal_description needle
_exptl_crystal_F_000 156
_refine_diff_density_max 0.215
_refine_diff_density_min -0.145
_refine_ls_extinction_method none
_refine_ls_goodness_of_fit_all 0.628
_refine_ls_goodness_of_fit_obs 0.611
_refine_ls_hydrogen_treatment refiso
_refine_ls_matrix_type full
_refine_ls_number_parameters 120
_refine_ls_number_reflns 1416
_refine_ls_number_restraints 0
_refine_ls_restrained_S_all 0.628
_refine_ls_restrained_S_obs 0.611
_refine_ls_R_factor_all 0.0520
_refine_ls_R_factor_obs 0.0428
_refine_ls_shift/esd_max 2.747
_refine_ls_shift/esd_mean 0.646
_refine_ls_structure_factor_coef Fsqd
_refine_ls_weighting_details 'w = 1/[\s^2^(Fo^2^)+(0.1000P)^2^] where P=(Fo^2^+2Fc^2^)/3'
_refine_ls_weighting_scheme calc
_refine_ls_wR_factor_all 0.1328
_refine_ls_wR_factor_obs 0.1149
_reflns_number_observed 1128
_reflns_number_total 1416
_reflns_observed_criterion >2\s(I)
_cod_data_source_file se1078.cif
_cod_data_source_block 135tricyanobenzene
_cod_depositor_comments
;
The following automatic conversions were performed:
'_symmetry_cell_setting' value 'Monoclinic' changed to 'monoclinic'
according to '/home/saulius/struct/CIF-dictionaries/cif_core.dic'
dictionary named 'cif_core.dic' version 2.4.1 from 2010-06-29.

Automatic conversion script
Id: cif_fix_enum 1527 2010-12-29 10:47:43Z saulius 

The following automatic conversions were performed:

'_symmetry_cell_setting' value 'Monoclinic' changed to 'monoclinic'
according to /home/saulius/struct/CIF-dictionaries/cif_core.dic
dictionary named 'cif_core.dic' version 2.4.1 from 2010-06-29.

Automatic conversion script
Id: cif_fix_values 1715 2011-07-08 13:25:40Z adriana 

The following automatic conversions were performed:

'_refine_ls_weighting_scheme' value 'calc w =
1/[\s^2^(Fo^2^)+(0.1000P)^2^] where P=(Fo^2^+2Fc^2^)/3' was changed
to 'calc'. New tag '_refine_ls_weighting_details' was created. The
value of the new tag was set to 'w = 1/[\s^2^(Fo^2^)+(0.1000P)^2^]
where P=(Fo^2^+2Fc^2^)/3'.

Automatic conversion script
Id: cif_fix_values 3143 2015-03-26 13:38:13Z robertas 
;
_cod_original_cell_volume 408.8(2)
_cod_original_sg_symbol_H-M 'P 21'
_cod_database_code 2004185

loop_
_symmetry_equiv_pos_as_xyz
'x, y, z'
'-x, y+1/2, -z'

loop_
_atom_site_aniso_label
_atom_site_aniso_U_11
_atom_site_aniso_U_22
_atom_site_aniso_U_33
_atom_site_aniso_U_12
_atom_site_aniso_U_13
_atom_site_aniso_U_23
C1 0.0396(8) 0.0506(10) 0.0391(7) 0.0083(8) -0.0003(6) 0.0022(8)
C2 0.0407(8) 0.0504(11) 0.0377(7) -0.0109(8) -0.0016(6) -0.0023(8)
C3 0.0536(9) 0.0308(7) 0.0372(7) -0.0055(7) 0.0038(6) -0.0010(6)
C4 0.0394(8) 0.0401(9) 0.0393(7) 0.0046(7) 0.0006(6) 0.0011(7)
C5 0.0374(7) 0.0413(9) 0.0351(7) -0.0096(7) -0.0002(5) -0.0023(7)
C6 0.0537(10) 0.0325(8) 0.0387(7) 0.0006(7) 0.0022(6) -0.0026(6)
C7 0.0583(12) 0.092(2) 0.0592(12) 0.0306(14) -0.0026(10) -0.0001(13)
C8 0.099(2) 0.0376(10) 0.0493(10) -0.0108(11) 0.0086(11) -0.0049(8)
C9 0.0494(10) 0.0703(15) 0.0468(9) -0.0193(10) -0.0030(8) -0.0048(10)
N1 0.086(2) 0.161(4) 0.094(2) 0.068(2) -0.0054(15) -0.001(2)
N2 0.165(3) 0.0453(13) 0.078(2) -0.011(2) 0.015(2) -0.0178(12)
N3 0.0694(13) 0.116(3) 0.0741(15) -0.039(2) -0.0112(11) -0.014(2)

loop_
_atom_site_label
_atom_site_occupancy
_atom_site_fract_x
_atom_site_fract_y
_atom_site_fract_z
_atom_site_U_iso_or_equiv
_atom_site_thermal_displace_type
_atom_site_calc_flag
_atom_site_type_symbol
C1 1 .33209(12) -0.1833(4) .0931(5) .0434(4) Uani d C
C2 1 .33233(13) -.0144(4) .2138(5) .0433(4) Uani d C
C3 1 .24702(13) .0826 .1607(4) .0406(4) Uani d C
C4 1 .16236(12) .0130(3) -.0110(4) .0398(4) Uani d C
C5 1 .16440(12) -0.1561(3) -0.1302(4) .0382(4) Uani d C
C6 1 .24880(14) -0.2560(3) -.0801(4) .0418(4) Uani d C
C7 1 .4200(2) -0.2871(5) .1493(7) .0704(8) Uani d C
C8 1 .2467(2) .2570(4) .2919(6) .0619(6) Uani d C
C9 1 .0773(2) -0.2309(4) -0.3094(5) .0560(6) Uani d C
N1 1 .4893(2) -0.3663(7) .1975(8) .1145(14) Uani d N
N2 1 .2465(2) .3933(4) .4012(7) .0959(10) Uani d N
N3 1 .0093(2) -0.2902(5) -0.4519(7) .0875(9) Uani d N
H2 1 .3907(18) .030(4) .341(7) .053(7) Uiso d H
H4 1 .105(2) .075(5) -.062(8) .065(8) Uiso d H
H6 1 .2448(16) -0.367(4) -0.159(7) .063(7) Uiso d H

loop_
_atom_type_symbol
_atom_type_description
_atom_type_scat_dispersion_real
_atom_type_scat_dispersion_imag
_atom_type_scat_source
C C 0.0033 0.0016 'International Tables Vol C Tables 4.2.6.8 and 6.1.1.4'
H H 0.0000 0.0000 'International Tables Vol C Tables 4.2.6.8 and 6.1.1.4'
N N 0.0061 0.0033 'International Tables Vol C Tables 4.2.6.8 and 6.1.1.4'

loop_
_geom_angle_atom_site_label_1
_geom_angle_atom_site_label_2
_geom_angle_atom_site_label_3
_geom_angle
_geom_angle_publ_flag
C2 C1 C6 121.3(2) yes
C2 C1 C7 119.8(2) yes
C6 C1 C7 118.9(2) yes
C3 C2 C1 118.9(2) yes
C2 C3 C4 121.1(2) yes
C2 C3 C8 118.9(2) yes
C4 C3 C8 120.0(2) yes
C5 C4 C3 118.8(2) yes
C6 C5 C4 121.3(2) yes
C6 C5 C9 119.0(2) yes
C4 C5 C9 119.7(2) yes
C5 C6 C1 118.6(2) yes
N1 C7 C1 178.8(4) yes
N2 C8 C3 178.8(3) yes
N3 C9 C5 179.5(3) yes

loop_
_geom_bond_atom_site_label_1
_geom_bond_atom_site_label_2
_geom_bond_distance
_geom_bond_publ_flag
C1 C2 1.386(3) yes
C1 C6 1.387(3) yes
C1 C7 1.447(3) yes
C2 C3 1.388(3) yes
C3 C4 1.390(2) yes
C3 C8 1.440(3) yes
C4 C5 1.387(3) yes
C5 C6 1.390(3) yes
C5 C9 1.444(3) yes
C7 N1 1.131(4) yes
C8 N2 1.135(3) yes
C9 N3 1.134(3) yes

loop_
_cod_related_entry_id
_cod_related_entry_database
_cod_related_entry_code
1 ChemSpider 74529
